data_8102233
loop_
_publ_author_name
'Jian Guo'
'Baolin Li'
'Wei Wang'
'Yitian Lai'

_publ_section_title
;
 Crystal structure of
 (E)-1-(4-hydroxyphenyl)-2-(3,4,5-trimethoxyphenyl)-ethene, C17H18O4, a
 trans-stilbene
;
_journal_issue 2
_journal_name_full 'Zeitschrift f\"ur Kristallographie - New Crystal Structures'
_journal_page_first 127
_journal_volume 223
_journal_year 2008
_chemical_formula_moiety 'C17 H18 O4'
_chemical_formula_sum 'C17 H18 O4'
_chemical_formula_weight 286.31
_chemical_name_systematic
; 
 trans-3,4,5-trimethoxy-4'-hydroxystilbene 
;
_space_group_IT_number 19
_symmetry_cell_setting orthorhombic
_symmetry_space_group_name_Hall 'P 2ac 2ab'
_symmetry_space_group_name_H-M 'P 21 21 21'
_atom_sites_solution_hydrogens geom
_atom_sites_solution_primary direct
_atom_sites_solution_secondary difmap
_audit_creation_method SHELXL-97
_cell_angle_alpha 90.00
_cell_angle_beta 90.00
_cell_angle_gamma 90.00
_cell_formula_units_Z 4
_cell_length_a 5.3692(4)
_cell_length_b 13.1524(11)
_cell_length_c 22.0043(18)
_cell_measurement_reflns_used 1421
_cell_measurement_temperature 296(2)
_cell_measurement_theta_max 19.89
_cell_measurement_theta_min 2.41
_cell_volume 1553.9(2)
_computing_cell_refinement 'SMART (Bruker, 1999)'
_computing_data_collection 'SMART (Bruker, 1999)'
_computing_data_reduction 'SMART (Bruker, 1999)'
_computing_molecular_graphics 'Bruker SHELXTL'
_computing_publication_material 'Bruker SHELXTL'
_computing_structure_refinement 'SHELXL97 (Sheldrick, 1997)'
_computing_structure_solution 'SHELXS97 (Sheldrick, 1990)'
_diffrn_ambient_temperature 296(2)
_diffrn_measured_fraction_theta_full 0.998
_diffrn_measured_fraction_theta_max 0.998
_diffrn_measurement_device_type 'CCD area detector'
_diffrn_measurement_method 'phi and omega scans'
_diffrn_radiation_monochromator graphite
_diffrn_radiation_source 'fine-focus sealed tube'
_diffrn_radiation_type MoK\a
_diffrn_radiation_wavelength 0.71073
_diffrn_reflns_av_R_equivalents 0.0387
_diffrn_reflns_av_sigmaI/netI 0.0277
_diffrn_reflns_limit_h_max 6
_diffrn_reflns_limit_h_min -6
_diffrn_reflns_limit_k_max 15
_diffrn_reflns_limit_k_min -14
_diffrn_reflns_limit_l_max 23
_diffrn_reflns_limit_l_min -26
_diffrn_reflns_number 7832
_diffrn_reflns_theta_full 25.10
_diffrn_reflns_theta_max 25.10
_diffrn_reflns_theta_min 1.80
_diffrn_standards_interval_count 100
_diffrn_standards_number 0
_exptl_absorpt_coefficient_mu 0.087
_exptl_absorpt_correction_T_max 0.992
_exptl_absorpt_correction_T_min 0.970
_exptl_absorpt_correction_type multi-scan
_exptl_absorpt_process_details '(sadabs; Bruker, 1999)'
_exptl_crystal_colour colourless
_exptl_crystal_density_diffrn 1.224
_exptl_crystal_density_method 'not measured'
_exptl_crystal_description block
_exptl_crystal_F_000 608
_exptl_crystal_size_max 0.31
_exptl_crystal_size_mid 0.22
_exptl_crystal_size_min 0.09
_refine_diff_density_max 0.132
_refine_diff_density_min -0.117
_refine_diff_density_rms 0.029
_refine_ls_extinction_coef 0.017(4)
_refine_ls_extinction_expression Fc^*^=kFc[1+0.001xFc^2^\l^3^/sin(2\q)]^-1/4^
_refine_ls_extinction_method SHELXL
_refine_ls_goodness_of_fit_ref 1.073
_refine_ls_hydrogen_treatment constr
_refine_ls_matrix_type full
_refine_ls_number_parameters 195
_refine_ls_number_reflns 1638
_refine_ls_number_restraints 0
_refine_ls_restrained_S_all 1.073
_refine_ls_R_factor_all 0.0624
_refine_ls_R_factor_gt 0.0423
_refine_ls_shift/su_max 0.000
_refine_ls_shift/su_mean 0.000
_refine_ls_structure_factor_coef Fsqd
_refine_ls_weighting_details 'calc w=1/[\s^2^(Fo^2^)+(0.0717P)^2^+0.0000P] where P=(Fo^2^+2Fc^2^)/3'
_refine_ls_weighting_scheme calc
_refine_ls_wR_factor_gt 0.1125
_refine_ls_wR_factor_ref 0.1264
_reflns_number_gt 1147
_reflns_number_total 1638
_reflns_threshold_expression >2sigma(I)
_cod_data_source_file 1267-2175.cff
_cod_data_source_block xb1519
_cod_database_code 8102233

loop_
_symmetry_equiv_pos_as_xyz
'x, y, z'
'-x+1/2, -y, z+1/2'
'-x, y+1/2, -z+1/2'
'x+1/2, -y+1/2, -z'

loop_
_atom_site_label
_atom_site_type_symbol
_atom_site_fract_x
_atom_site_fract_y
_atom_site_fract_z
_atom_site_U_iso_or_equiv
_atom_site_adp_type
_atom_site_occupancy
_atom_site_symmetry_multiplicity
_atom_site_calc_flag
_atom_site_refinement_flags
_atom_site_disorder_assembly
_atom_site_disorder_group
O1 O 0.6581(5) 0.82186(16) 1.16978(9) 0.0822(7) Uani 1 1 d . . .
H1 H 0.7517 0.8082 1.1981 0.123 Uiso 1 1 calc R . .
O2 O 0.8281(5) 0.17545(19) 0.86356(11) 0.0954(8) Uani 1 1 d . . .
O3 O 0.5388(4) 0.19580(15) 0.76678(9) 0.0724(6) Uani 1 1 d . . .
O4 O 0.2362(5) 0.35488(16) 0.75366(10) 0.0841(7) Uani 1 1 d . . .
C1 C 0.6756(6) 0.7484(2) 1.12646(13) 0.0619(8) Uani 1 1 d . . .
C2 C 0.8614(6) 0.6768(3) 1.12513(14) 0.0704(9) Uani 1 1 d . . .
H2 H 0.9840 0.6772 1.1550 0.084 Uiso 1 1 calc R . .
C3 C 0.8682(6) 0.6041(2) 1.07985(14) 0.0684(9) Uani 1 1 d . . .
H3 H 0.9962 0.5565 1.0796 0.082 Uiso 1 1 calc R . .
C4 C 0.6864(6) 0.6006(2) 1.03442(13) 0.0630(8) Uani 1 1 d . . .
C5 C 0.5025(6) 0.6742(2) 1.03626(14) 0.0698(9) Uani 1 1 d . . .
H5 H 0.3800 0.6747 1.0064 0.084 Uiso 1 1 calc R . .
C6 C 0.4968(6) 0.7473(2) 1.08159(13) 0.0704(8) Uani 1 1 d . . .
H6 H 0.3712 0.7960 1.0817 0.084 Uiso 1 1 calc R . .
C7 C 0.6964(6) 0.5207(2) 0.98813(13) 0.0681(8) Uani 1 1 d . . .
H7 H 0.8304 0.4761 0.9903 0.082 Uiso 1 1 calc R . .
C8 C 0.5354(7) 0.5052(2) 0.94362(14) 0.0712(9) Uani 1 1 d . . .
H8 H 0.4055 0.5517 0.9405 0.085 Uiso 1 1 calc R . .
C9 C 0.5388(7) 0.4227(2) 0.89858(13) 0.0647(8) Uani 1 1 d . . .
C10 C 0.6917(7) 0.3379(2) 0.90453(14) 0.0740(9) Uani 1 1 d . . .
H10 H 0.7965 0.3322 0.9380 0.089 Uiso 1 1 calc R . .
C11 C 0.6890(7) 0.2620(2) 0.86114(14) 0.0701(9) Uani 1 1 d . . .
C12 C 0.5341(6) 0.2704(2) 0.81127(13) 0.0631(8) Uani 1 1 d . . .
C13 C 0.3798(6) 0.3543(2) 0.80488(14) 0.0647(8) Uani 1 1 d . . .
C14 C 0.3802(6) 0.4295(2) 0.84890(14) 0.0645(8) Uani 1 1 d . . .
H14 H 0.2736 0.4849 0.8452 0.077 Uiso 1 1 calc R . .
C15 C 0.9856(11) 0.1619(4) 0.91425(19) 0.135(2) Uani 1 1 d . . .
H15A H 1.0986 0.2183 0.9171 0.203 Uiso 1 1 calc R . .
H15B H 1.0785 0.1000 0.9096 0.203 Uiso 1 1 calc R . .
H15C H 0.8869 0.1582 0.9506 0.203 Uiso 1 1 calc R . .
C16 C 0.3444(7) 0.1220(3) 0.77028(19) 0.1020(13) Uani 1 1 d . . .
H16A H 0.3636 0.0827 0.8067 0.153 Uiso 1 1 calc R . .
H16B H 0.3529 0.0779 0.7356 0.153 Uiso 1 1 calc R . .
H16C H 0.1860 0.1559 0.7709 0.153 Uiso 1 1 calc R . .
C17 C 0.0657(7) 0.4360(3) 0.74610(18) 0.0899(11) Uani 1 1 d . . .
H17A H -0.0487 0.4369 0.7796 0.135 Uiso 1 1 calc R . .
H17B H -0.0249 0.4268 0.7089 0.135 Uiso 1 1 calc R . .
H17C H 0.1550 0.4992 0.7447 0.135 Uiso 1 1 calc R . .

loop_
_atom_site_aniso_label
_atom_site_aniso_U_11
_atom_site_aniso_U_22
_atom_site_aniso_U_33
_atom_site_aniso_U_23
_atom_site_aniso_U_13
_atom_site_aniso_U_12
O1 0.1095(19) 0.0692(13) 0.0680(14) -0.0058(11) -0.0119(13) 0.0022(15)
O2 0.125(2) 0.0795(15) 0.0817(15) 0.0006(13) -0.0100(15) 0.0393(18)
O3 0.0862(14) 0.0599(12) 0.0711(13) -0.0098(11) 0.0101(12) 0.0008(12)
O4 0.1009(17) 0.0712(14) 0.0802(15) -0.0119(11) -0.0256(14) 0.0187(14)
C1 0.0751(19) 0.0568(18) 0.0539(16) 0.0038(14) -0.0050(16) -0.0075(18)
C2 0.075(2) 0.074(2) 0.0621(19) -0.0003(17) -0.0097(17) -0.0069(19)
C3 0.069(2) 0.0674(18) 0.0689(19) 0.0024(16) -0.0009(17) 0.0016(17)
C4 0.0705(19) 0.0596(18) 0.0590(17) 0.0053(14) -0.0017(17) -0.0073(18)
C5 0.078(2) 0.0712(19) 0.0603(17) 0.0007(16) -0.0112(17) -0.002(2)
C6 0.076(2) 0.0657(19) 0.0692(19) 0.0003(16) -0.0056(18) 0.0042(19)
C7 0.077(2) 0.0651(19) 0.0625(17) 0.0044(15) -0.0019(17) -0.0037(18)
C8 0.089(2) 0.0604(18) 0.0644(19) 0.0018(15) -0.0069(19) 0.0003(19)
C9 0.081(2) 0.0543(17) 0.0584(17) 0.0034(14) -0.0018(17) 0.0011(18)
C10 0.088(2) 0.069(2) 0.0646(19) 0.0044(16) -0.0111(18) 0.007(2)
C11 0.087(2) 0.0563(18) 0.0674(19) 0.0053(15) 0.0038(18) 0.0122(19)
C12 0.0757(19) 0.0526(16) 0.0610(17) -0.0002(14) 0.0065(17) -0.0005(17)
C13 0.075(2) 0.0554(17) 0.0636(19) 0.0018(15) -0.0029(17) -0.0006(17)
C14 0.076(2) 0.0515(16) 0.0660(19) 0.0039(14) -0.0018(17) 0.0057(16)
C15 0.181(5) 0.132(4) 0.093(3) 0.011(3) -0.024(3) 0.081(4)
C16 0.106(3) 0.078(2) 0.122(3) -0.031(2) 0.018(3) -0.020(2)
C17 0.097(2) 0.073(2) 0.100(3) -0.004(2) -0.029(2) 0.009(2)

loop_
_atom_type_symbol
_atom_type_description
_atom_type_scat_dispersion_real
_atom_type_scat_dispersion_imag
_atom_type_scat_source
C C 0.0033 0.0000 'International Tables Vol C Tables 4.2.6.8 and 6.1.1.4'
H H 0.0000 0.0000 'International Tables Vol C Tables 4.2.6.8 and 6.1.1.4'
O O 0.0106 0.0000 'International Tables Vol C Tables 4.2.6.8 and 6.1.1.4'

loop_
_geom_angle_atom_site_label_1
_geom_angle_atom_site_label_2
_geom_angle_atom_site_label_3
_geom_angle
_geom_angle_site_symmetry_1
_geom_angle_site_symmetry_3
_geom_angle_publ_flag
C1 O1 H1 109.5 . . ?
C11 O2 C15 117.7(3) . . ?
C12 O3 C16 115.5(2) . . ?
C13 O4 C17 117.8(2) . . ?
O1 C1 C2 123.6(3) . . ?
O1 C1 C6 117.5(3) . . ?
C2 C1 C6 119.0(3) . . ?
C1 C2 C3 120.6(3) . . ?
C1 C2 H2 119.7 . . ?
C3 C2 H2 119.7 . . ?
C2 C3 C4 121.3(3) . . ?
C2 C3 H3 119.3 . . ?
C4 C3 H3 119.3 . . ?
C5 C4 C3 117.0(3) . . ?
C5 C4 C7 123.3(3) . . ?
C3 C4 C7 119.7(3) . . ?
C4 C5 C6 121.5(3) . . ?
C4 C5 H5 119.3 . . ?
C6 C5 H5 119.3 . . ?
C1 C6 C5 120.5(3) . . ?
C1 C6 H6 119.7 . . ?
C5 C6 H6 119.7 . . ?
C8 C7 C4 127.0(3) . . ?
C8 C7 H7 116.5 . . ?
C4 C7 H7 116.5 . . ?
C7 C8 C9 127.3(3) . . ?
C7 C8 H8 116.4 . . ?
C9 C8 H8 116.4 . . ?
C14 C9 C10 119.1(3) . . ?
C14 C9 C8 118.4(3) . . ?
C10 C9 C8 122.4(3) . . ?
C11 C10 C9 120.6(3) . . ?
C11 C10 H10 119.7 . . ?
C9 C10 H10 119.7 . . ?
O2 C11 C10 124.8(3) . . ?
O2 C11 C12 115.3(3) . . ?
C10 C11 C12 119.8(3) . . ?
C11 C12 O3 119.6(3) . . ?
C11 C12 C13 120.2(3) . . ?
O3 C12 C13 120.2(3) . . ?
O4 C13 C14 125.0(3) . . ?
O4 C13 C12 115.2(3) . . ?
C14 C13 C12 119.8(3) . . ?
C13 C14 C9 120.4(3) . . ?
C13 C14 H14 119.8 . . ?
C9 C14 H14 119.8 . . ?
O2 C15 H15A 109.5 . . ?
O2 C15 H15B 109.5 . . ?
H15A C15 H15B 109.5 . . ?
O2 C15 H15C 109.5 . . ?
H15A C15 H15C 109.5 . . ?
H15B C15 H15C 109.5 . . ?
O3 C16 H16A 109.5 . . ?
O3 C16 H16B 109.5 . . ?
H16A C16 H16B 109.5 . . ?
O3 C16 H16C 109.5 . . ?
H16A C16 H16C 109.5 . . ?
H16B C16 H16C 109.5 . . ?
O4 C17 H17A 109.5 . . ?
O4 C17 H17B 109.5 . . ?
H17A C17 H17B 109.5 . . ?
O4 C17 H17C 109.5 . . ?
H17A C17 H17C 109.5 . . ?
H17B C17 H17C 109.5 . . ?

loop_
_geom_bond_atom_site_label_1
_geom_bond_atom_site_label_2
_geom_bond_distance
_geom_bond_site_symmetry_2
_geom_bond_publ_flag
O1 C1 1.361(3) . ?
O1 H1 0.8200 . ?
O2 C11 1.362(4) . ?
O2 C15 1.411(5) . ?
O3 C12 1.386(3) . ?
O3 C16 1.427(4) . ?
O4 C13 1.366(4) . ?
O4 C17 1.415(4) . ?
C1 C2 1.372(4) . ?
C1 C6 1.377(4) . ?
C2 C3 1.382(4) . ?
C2 H2 0.9300 . ?
C3 C4 1.398(4) . ?
C3 H3 0.9300 . ?
C4 C5 1.384(4) . ?
C4 C7 1.464(4) . ?
C5 C6 1.385(4) . ?
C5 H5 0.9300 . ?
C6 H6 0.9300 . ?
C7 C8 1.322(4) . ?
C7 H7 0.9300 . ?
C8 C9 1.469(4) . ?
C8 H8 0.9300 . ?
C9 C14 1.388(4) . ?
C9 C10 1.392(4) . ?
C10 C11 1.381(4) . ?
C10 H10 0.9300 . ?
C11 C12 1.382(4) . ?
C12 C13 1.387(4) . ?
C13 C14 1.384(4) . ?
C14 H14 0.9300 . ?
C15 H15A 0.9600 . ?
C15 H15B 0.9600 . ?
C15 H15C 0.9600 . ?
C16 H16A 0.9600 . ?
C16 H16B 0.9600 . ?
C16 H16C 0.9600 . ?
C17 H17A 0.9600 . ?
C17 H17B 0.9600 . ?
C17 H17C 0.9600 . ?

loop_
_geom_hbond_atom_site_label_D
_geom_hbond_atom_site_label_H
_geom_hbond_atom_site_label_A
_geom_hbond_distance_DH
_geom_hbond_distance_HA
_geom_hbond_distance_DA
_geom_hbond_angle_DHA
_geom_hbond_site_symmetry_A
O1 H1 O3 0.82 1.89 2.696(2) 169.1 2_665
C5 H5 Cg1 0.93 2.95 3.676(3) 136.0 4_467

loop_
_geom_torsion_atom_site_label_1
_geom_torsion_atom_site_label_2
_geom_torsion_atom_site_label_3
_geom_torsion_atom_site_label_4
_geom_torsion
_geom_torsion_site_symmetry_1
_geom_torsion_site_symmetry_2
_geom_torsion_site_symmetry_3
_geom_torsion_site_symmetry_4
_geom_torsion_publ_flag
O1 C1 C2 C3 179.9(3) . . . . ?
C6 C1 C2 C3 -0.6(4) . . . . ?
C1 C2 C3 C4 -0.4(5) . . . . ?
C2 C3 C4 C5 1.1(4) . . . . ?
C2 C3 C4 C7 -178.4(3) . . . . ?
C3 C4 C5 C6 -0.9(4) . . . . ?
C7 C4 C5 C6 178.6(3) . . . . ?
O1 C1 C6 C5 -179.6(3) . . . . ?
C2 C1 C6 C5 0.8(5) . . . . ?
C4 C5 C6 C1 -0.1(5) . . . . ?
C5 C4 C7 C8 -1.8(5) . . . . ?
C3 C4 C7 C8 177.7(3) . . . . ?
C4 C7 C8 C9 -177.3(3) . . . . ?
C7 C8 C9 C14 -168.5(3) . . . . ?
C7 C8 C9 C10 12.5(5) . . . . ?
C14 C9 C10 C11 1.0(5) . . . . ?
C8 C9 C10 C11 180.0(3) . . . . ?
C15 O2 C11 C10 0.4(5) . . . . ?
C15 O2 C11 C12 -178.6(4) . . . . ?
C9 C10 C11 O2 -178.7(3) . . . . ?
C9 C10 C11 C12 0.2(5) . . . . ?
O2 C11 C12 O3 -3.3(4) . . . . ?
C10 C11 C12 O3 177.7(3) . . . . ?
O2 C11 C12 C13 178.5(3) . . . . ?
C10 C11 C12 C13 -0.5(5) . . . . ?
C16 O3 C12 C11 99.6(4) . . . . ?
C16 O3 C12 C13 -82.2(3) . . . . ?
C17 O4 C13 C14 -3.1(5) . . . . ?
C17 O4 C13 C12 176.9(3) . . . . ?
C11 C12 C13 O4 179.6(3) . . . . ?
O3 C12 C13 O4 1.4(4) . . . . ?
C11 C12 C13 C14 -0.4(4) . . . . ?
O3 C12 C13 C14 -178.6(3) . . . . ?
O4 C13 C14 C9 -178.3(3) . . . . ?
C12 C13 C14 C9 1.7(5) . . . . ?
C10 C9 C14 C13 -2.0(5) . . . . ?
C8 C9 C14 C13 179.0(3) . . . . ?

loop_
_cod_related_entry_id
_cod_related_entry_database
_cod_related_entry_code
1 ChemSpider 4533276
